data_7706102
loop_
_publ_author_name
'Komorski, Szymon'
'Leszczy\'nski, Micha\/l K'
'Justyniak, Iwona'
'Lewi\'nski, Janusz'

_publ_section_title
;
 Structural diversity of ethylzinc derivatives of 3,5-substituted
 pyrazoles.
;
_journal_issue 47
_journal_name_full 'Dalton transactions (Cambridge, England : 2003)'
_journal_page_first 17388
_journal_page_last 17394
_journal_paper_doi 10.1039/d0dt03026k
_journal_volume 49
_journal_year 2020
_chemical_formula_sum 'C49 H76 N12 O2 Zn4'
_chemical_formula_weight 1126.69
_space_group_crystal_system monoclinic
_space_group_IT_number 14
_space_group_name_Hall '-P 2yn'
_space_group_name_H-M_alt 'P 1 21/n 1'
_atom_sites_solution_hydrogens geom
_audit_creation_method SHELXL-2018/3
_audit_update_record
;
2020-08-24 deposited with the CCDC.	2020-11-05 downloaded from the CCDC.
;
_cell_angle_alpha 90
_cell_angle_beta 98.620(2)
_cell_angle_gamma 90
_cell_formula_units_Z 2
_cell_length_a 8.1493(2)
_cell_length_b 17.0654(5)
_cell_length_c 19.1930(4)
_cell_measurement_reflns_used 4474
_cell_measurement_temperature 100(2)
_cell_measurement_theta_max 29.1420
_cell_measurement_theta_min 3.2800
_cell_volume 2639.04(12)
_computing_cell_refinement
;
CrysAlisPro, Agilent Technologies,
Version 1.171.37.35g (release 09-12-2014 CrysAlis171 .NET)
(compiled Dec  9 2014,15:38:47)
;
_computing_data_collection
;
CrysAlisPro, Agilent Technologies,
Version 1.171.37.35g (release 09-12-2014 CrysAlis171 .NET)
(compiled Dec  9 2014,15:38:47)
;
_computing_data_reduction
;
CrysAlisPro, Agilent Technologies,
Version 1.171.37.35g (release 09-12-2014 CrysAlis171 .NET)
(compiled Dec  9 2014,15:38:47)
;
_computing_molecular_graphics 'Ortep-3 for Windows (Farrugia, 1997)'
_computing_publication_material 'WinGX publication routines (Farrugia, 1999)'
_computing_structure_refinement 'SHELXL-2018/3 (Sheldrick, 2018)'
_diffrn_ambient_temperature 100(2)
_diffrn_detector_area_resol_mean 16.2974
_diffrn_measured_fraction_theta_full 0.998
_diffrn_measured_fraction_theta_max 0.856
_diffrn_measurement_details
;
#__ type_ start__ end____ width___ exp.time_
  1 omega   -1.00   89.00   1.0000   80.0000
omega____ theta____ kappa____ phi______ frames
    -       20.6948   57.0000   90.0000 90

#__ type_ start__ end____ width___ exp.time_
  2 omega   34.00   62.00   1.0000   80.0000
omega____ theta____ kappa____ phi______ frames
    -       20.6948  -99.0000  -60.0000 28

#__ type_ start__ end____ width___ exp.time_
  3 omega  -29.00   23.00   1.0000   80.0000
omega____ theta____ kappa____ phi______ frames
    -      -18.1167  -19.0000 -180.0000 52

#__ type_ start__ end____ width___ exp.time_
  4 omega  -33.00   10.00   1.0000   80.0000
omega____ theta____ kappa____ phi______ frames
    -      -18.1167  -77.0000 -150.0000 43

#__ type_ start__ end____ width___ exp.time_
  5 omega    9.00   35.00   1.0000   80.0000
omega____ theta____ kappa____ phi______ frames
    -       20.6948   57.0000 -180.0000 26

#__ type_ start__ end____ width___ exp.time_
  6 omega  -75.00  -30.00   1.0000   80.0000
omega____ theta____ kappa____ phi______ frames
    -      -18.1167  -19.0000 -180.0000 45
;
_diffrn_measurement_device 'four-circle diffractometer'
_diffrn_measurement_device_type 'SuperNova, Dual, Cu at zero, Eos'
_diffrn_measurement_method '\w scans'
_diffrn_radiation_type MoK\a
_diffrn_radiation_wavelength 0.71073
_diffrn_reflns_av_R_equivalents 0.0514
_diffrn_reflns_av_unetI/netI 0.0684
_diffrn_reflns_Laue_measured_fraction_full 0.998
_diffrn_reflns_Laue_measured_fraction_max 0.856
_diffrn_reflns_limit_h_max 10
_diffrn_reflns_limit_h_min -11
_diffrn_reflns_limit_k_max 23
_diffrn_reflns_limit_k_min -22
_diffrn_reflns_limit_l_max 25
_diffrn_reflns_limit_l_min -21
_diffrn_reflns_number 14293
_diffrn_reflns_point_group_measured_fraction_full 0.998
_diffrn_reflns_point_group_measured_fraction_max 0.856
_diffrn_reflns_theta_full 25.242
_diffrn_reflns_theta_max 29.510
_diffrn_reflns_theta_min 2.891
_diffrn_source 'SuperNova (Mo) X-ray Source'
_exptl_absorpt_coefficient_mu 1.845
_exptl_absorpt_correction_T_max 0.847
_exptl_absorpt_correction_T_min 0.678
_exptl_absorpt_correction_type multi-scan
_exptl_absorpt_process_details
;
CrysAlisPro, Agilent Technologies,
Version 1.171.37.35g (release 09-12-2014 CrysAlis171 .NET)
(compiled Dec  9 2014,15:38:47)
Empirical absorption correction using spherical harmonics,
 implemented in SCALE3 ABSPACK scaling algorithm.
;
_exptl_crystal_colour colorless
_exptl_crystal_density_diffrn 1.418
_exptl_crystal_description plate
_exptl_crystal_F_000 1180
_exptl_crystal_size_max 0.26
_exptl_crystal_size_mid 0.18
_exptl_crystal_size_min 0.09
_refine_diff_density_max 0.547
_refine_diff_density_min -0.542
_refine_diff_density_rms 0.093
_refine_ls_extinction_method none
_refine_ls_goodness_of_fit_ref 1.041
_refine_ls_hydrogen_treatment constr
_refine_ls_matrix_type full
_refine_ls_number_parameters 329
_refine_ls_number_reflns 6309
_refine_ls_number_restraints 42
_refine_ls_restrained_S_all 1.038
_refine_ls_R_factor_all 0.0610
_refine_ls_R_factor_gt 0.0409
_refine_ls_shift/su_max 0.014
_refine_ls_shift/su_mean 0.000
_refine_ls_structure_factor_coef Fsqd
_refine_ls_weighting_details 'w=1/[\s^2^(Fo^2^)+(0.0310P)^2^+0.1066P] where P=(Fo^2^+2Fc^2^)/3'
_refine_ls_weighting_scheme calc
_refine_ls_wR_factor_gt 0.0844
_refine_ls_wR_factor_ref 0.0916
_reflns_Friedel_coverage 0.000
_reflns_number_gt 4890
_reflns_number_total 6309
_reflns_threshold_expression 'I > 2\s(I)'
_cod_data_source_file d0dt03026k2.cif
_cod_data_source_block shelx
_cod_original_sg_symbol_H-M 'P 21/n'
_cod_database_code 7706102
_shelx_shelxl_version_number 2018/3
_shelx_space_group_comment
;
The symmetry employed for this shelxl refinement is uniquely defined
by the following loop, which should always be used as a source of
symmetry information in preference to the above space-group names.
They are only intended as comments.
;

loop_
_space_group_symop_operation_xyz
'x, y, z'
'-x+1/2, y+1/2, -z+1/2'
'-x, -y, -z'
'x-1/2, -y-1/2, z-1/2'

loop_
_atom_site_label
_atom_site_type_symbol
_atom_site_fract_x
_atom_site_fract_y
_atom_site_fract_z
_atom_site_U_iso_or_equiv
_atom_site_adp_type
_atom_site_occupancy
_atom_site_site_symmetry_order
_atom_site_calc_flag
_atom_site_refinement_flags_posn
_atom_site_refinement_flags_adp
_atom_site_refinement_flags_occupancy
_atom_site_disorder_assembly
_atom_site_disorder_group
C1 C -0.0685(3) 0.19100(18) 0.31824(14) 0.0226(6) Uani 1 1 d . . . . .
H1A H -0.033579 0.239548 0.344593 0.027 Uiso 1 1 calc R U . . .
H1B H -0.191361 0.190001 0.310657 0.027 Uiso 1 1 calc R U . . .
C2 C -0.0068(4) 0.1212(2) 0.36482(17) 0.0386(9) Uani 1 1 d . . . . .
H2A H -0.055613 0.072825 0.343340 0.058 Uiso 1 1 calc R U . . .
H2B H -0.039780 0.127877 0.411521 0.058 Uiso 1 1 calc R U . . .
H2C H 0.114394 0.118150 0.369481 0.058 Uiso 1 1 calc R U . . .
C3 C 0.1184(4) 0.38443(18) 0.25966(16) 0.0280(7) Uani 1 1 d . . . . .
H3A H 0.215172 0.380612 0.297411 0.034 Uiso 1 1 calc R U . . .
H3B H 0.016344 0.389184 0.281584 0.034 Uiso 1 1 calc R U . . .
C4 C 0.1361(4) 0.45337(19) 0.21271(17) 0.0327(8) Uani 1 1 d . . . . .
H4A H 0.195826 0.497060 0.239369 0.039 Uiso 1 1 calc R U . . .
H4B H 0.026543 0.472197 0.189429 0.039 Uiso 1 1 calc R U . . .
C5 C 0.2362(4) 0.41925(18) 0.15997(16) 0.0273(7) Uani 1 1 d . . . . .
H5A H 0.218330 0.449112 0.115253 0.033 Uiso 1 1 calc R U . . .
H5B H 0.356092 0.419139 0.178805 0.033 Uiso 1 1 calc R U . . .
C6 C 0.1704(4) 0.33685(18) 0.14930(15) 0.0248(7) Uani 1 1 d . . . . .
H6A H 0.079710 0.334512 0.108777 0.030 Uiso 1 1 calc R U . . .
H6B H 0.259657 0.300472 0.140501 0.030 Uiso 1 1 calc R U . . .
C7 C -0.2704(3) 0.26003(17) 0.11771(15) 0.0193(6) Uani 1 1 d . . . . .
C8 C -0.3424(3) 0.25227(17) 0.04795(15) 0.0218(6) Uani 1 1 d . . . . .
H8 H -0.431917 0.281958 0.023754 0.026 Uiso 1 1 calc R U . . .
C9 C -0.2565(3) 0.19203(17) 0.02082(14) 0.0188(6) Uani 1 1 d . . . . .
C10 C -0.3134(4) 0.31526(19) 0.17302(16) 0.0305(7) Uani 1 1 d . . . . .
H10A H -0.340367 0.285198 0.213304 0.046 Uiso 1 1 calc R U . . .
H10B H -0.409299 0.347094 0.153364 0.046 Uiso 1 1 calc R U . . .
H10C H -0.218477 0.349573 0.188537 0.046 Uiso 1 1 calc R U . . .
C11 C -0.2831(4) 0.15931(19) -0.05177(14) 0.0272(7) Uani 1 1 d . . . . .
H11A H -0.219993 0.190103 -0.081746 0.041 Uiso 1 1 calc R U . . .
H11B H -0.401475 0.161523 -0.070885 0.041 Uiso 1 1 calc R U . . .
H11C H -0.245373 0.104734 -0.050541 0.041 Uiso 1 1 calc R U . . .
C12 C 0.3656(3) 0.15914(17) 0.23451(14) 0.0176(6) Uani 1 1 d . . . . .
C13 C 0.4809(3) 0.12597(17) 0.19728(15) 0.0193(6) Uani 1 1 d . . . . .
H13 H 0.598182 0.126241 0.209886 0.023 Uiso 1 1 calc R U . . .
C14 C 0.3908(3) 0.09234(16) 0.13796(14) 0.0177(6) Uani 1 1 d . . . . .
C15 C 0.3942(4) 0.20325(19) 0.30271(14) 0.0259(7) Uani 1 1 d . . . . .
H15A H 0.415650 0.258494 0.293426 0.039 Uiso 1 1 calc R U . . .
H15B H 0.490155 0.181013 0.333211 0.039 Uiso 1 1 calc R U . . .
H15C H 0.295670 0.199098 0.326119 0.039 Uiso 1 1 calc R U . . .
C16 C 0.4536(4) 0.04816(18) 0.07987(15) 0.0252(7) Uani 1 1 d . . . . .
H16A H 0.361220 0.037424 0.042162 0.038 Uiso 1 1 calc R U . . .
H16B H 0.502916 -0.001434 0.098299 0.038 Uiso 1 1 calc R U . . .
H16C H 0.537677 0.079581 0.061136 0.038 Uiso 1 1 calc R U . . .
C17 C 0.1596(3) 0.14588(16) -0.06000(14) 0.0166(6) Uani 1 1 d . . . . .
C18 C 0.1813(3) 0.12642(16) -0.12803(14) 0.0161(6) Uani 1 1 d . . . . .
H18 H 0.226785 0.158508 -0.160780 0.019 Uiso 1 1 calc R U . . .
C19 C 0.1227(3) 0.05035(16) -0.13849(13) 0.0143(5) Uani 1 1 d . . . . .
C20 C 0.1985(4) 0.22063(17) -0.02052(15) 0.0234(7) Uani 1 1 d . . . . .
H20A H 0.095709 0.243685 -0.009044 0.035 Uiso 1 1 calc R U . . .
H20B H 0.251036 0.257299 -0.049696 0.035 Uiso 1 1 calc R U . . .
H20C H 0.274304 0.209945 0.023088 0.035 Uiso 1 1 calc R U . . .
C21 C 0.1155(4) -0.00069(17) -0.20249(14) 0.0214(6) Uani 1 1 d . . . . .
H21A H 0.179631 -0.048601 -0.190199 0.032 Uiso 1 1 calc R U . . .
H21B H 0.162395 0.027608 -0.239343 0.032 Uiso 1 1 calc R U . . .
H21C H -0.000218 -0.014413 -0.219754 0.032 Uiso 1 1 calc R U . . .
N1 N -0.1462(3) 0.20765(13) 0.13257(11) 0.0164(5) Uani 1 1 d . . . . .
N2 N -0.1368(3) 0.16522(13) 0.07195(11) 0.0159(5) Uani 1 1 d . . . . .
N3 N 0.2126(3) 0.14685(13) 0.19929(11) 0.0143(5) Uani 1 1 d . . . . .
N4 N 0.2273(3) 0.10507(13) 0.13887(11) 0.0139(5) Uani 1 1 d . . . . .
N5 N 0.0921(3) 0.08416(13) -0.03063(11) 0.0151(5) Uani 1 1 d . . . . .
N6 N 0.0682(2) 0.02490(13) -0.07985(10) 0.0126(5) Uani 1 1 d . . . . .
O1 O 0.1094(2) 0.31664(11) 0.21404(10) 0.0231(5) Uani 1 1 d . . . . .
Zn1 Zn 0.00650(4) 0.19790(2) 0.22441(2) 0.01588(9) Uani 1 1 d . . . . .
Zn2 Zn 0.03038(4) 0.08041(2) 0.06607(2) 0.01296(9) Uani 1 1 d . . . . .
C22 C 0.2720(11) 0.5336(6) -0.0410(6) 0.051(2) Uani 0.5 1 d . U P A -1
H22A H 0.305598 0.587135 -0.026825 0.077 Uiso 0.5 1 calc R U P A -1
H22B H 0.357184 0.496678 -0.019724 0.077 Uiso 0.5 1 calc R U P A -1
H22C H 0.258988 0.529257 -0.092410 0.077 Uiso 0.5 1 calc R U P A -1
C23 C 0.1063(5) 0.5145(4) -0.0158(3) 0.0346(18) Uani 0.5 1 d G U P A -1
C24 C 0.0331(7) 0.4414(3) -0.0297(3) 0.038(3) Uani 0.5 1 d G U P A -1
H24 H 0.084127 0.403718 -0.055885 0.045 Uiso 0.5 1 calc R U P A -1
C25 C -0.1146(7) 0.4236(3) -0.0052(3) 0.046(2) Uani 0.5 1 d G U P A -1
H25 H -0.164636 0.373675 -0.014753 0.056 Uiso 0.5 1 calc R U P A -1
C26 C -0.1892(5) 0.4788(4) 0.0331(3) 0.045(3) Uani 0.5 1 d G U P A -1
H26 H -0.290236 0.466568 0.049794 0.054 Uiso 0.5 1 calc R U P A -1
C27 C -0.1161(7) 0.5518(3) 0.0470(3) 0.042(2) Uani 0.5 1 d G U P A -1
H27 H -0.167073 0.589504 0.073210 0.050 Uiso 0.5 1 calc R U P A -1
C28 C 0.0317(7) 0.5696(2) 0.0226(3) 0.029(2) Uani 0.5 1 d G U P A -1
H28 H 0.081692 0.619548 0.032079 0.035 Uiso 0.5 1 calc R U P A -1

loop_
_atom_site_aniso_label
_atom_site_aniso_U_11
_atom_site_aniso_U_22
_atom_site_aniso_U_33
_atom_site_aniso_U_23
_atom_site_aniso_U_13
_atom_site_aniso_U_12
C1 0.0232(15) 0.0265(17) 0.0197(15) -0.0061(13) 0.0081(11) -0.0033(13)
C2 0.057(2) 0.038(2) 0.0240(17) 0.0074(16) 0.0169(16) 0.0043(18)
C3 0.0438(19) 0.0188(16) 0.0227(16) -0.0097(13) 0.0087(13) -0.0032(14)
C4 0.0393(19) 0.0198(17) 0.0389(19) -0.0043(15) 0.0058(15) -0.0027(14)
C5 0.0334(18) 0.0196(17) 0.0303(17) -0.0001(14) 0.0091(13) -0.0070(13)
C6 0.0370(17) 0.0210(16) 0.0172(14) -0.0008(13) 0.0071(12) -0.0059(13)
C7 0.0177(14) 0.0160(15) 0.0246(15) -0.0003(13) 0.0051(11) 0.0004(11)
C8 0.0186(14) 0.0198(16) 0.0264(15) 0.0036(13) 0.0011(11) 0.0016(12)
C9 0.0221(15) 0.0163(15) 0.0175(14) 0.0035(12) 0.0014(11) -0.0010(12)
C10 0.0300(17) 0.0304(19) 0.0314(17) -0.0071(15) 0.0057(13) 0.0097(14)
C11 0.0328(17) 0.0265(18) 0.0194(15) -0.0012(13) -0.0053(12) -0.0010(14)
C12 0.0209(14) 0.0151(14) 0.0158(13) 0.0013(11) -0.0002(10) -0.0024(11)
C13 0.0139(13) 0.0184(15) 0.0261(15) -0.0006(13) 0.0039(11) -0.0001(11)
C14 0.0192(14) 0.0139(14) 0.0207(14) 0.0015(12) 0.0057(11) -0.0005(11)
C15 0.0259(16) 0.0284(18) 0.0212(15) -0.0073(14) -0.0041(12) -0.0011(13)
C16 0.0222(15) 0.0269(17) 0.0289(16) -0.0065(14) 0.0112(12) 0.0001(13)
C17 0.0177(13) 0.0145(14) 0.0179(13) 0.0010(12) 0.0037(10) -0.0043(11)
C18 0.0211(14) 0.0132(14) 0.0152(13) 0.0019(11) 0.0067(11) -0.0021(11)
C19 0.0155(13) 0.0174(14) 0.0105(12) 0.0009(11) 0.0032(10) 0.0021(11)
C20 0.0353(17) 0.0150(15) 0.0212(15) -0.0030(12) 0.0085(13) -0.0087(13)
C21 0.0304(16) 0.0191(16) 0.0169(14) -0.0007(12) 0.0104(12) -0.0023(12)
N1 0.0199(12) 0.0147(12) 0.0151(11) -0.0044(10) 0.0042(9) -0.0020(9)
N2 0.0203(12) 0.0144(12) 0.0142(11) -0.0016(10) 0.0060(9) -0.0001(9)
N3 0.0158(11) 0.0131(12) 0.0139(11) -0.0024(9) 0.0017(8) 0.0000(9)
N4 0.0157(11) 0.0147(12) 0.0115(11) -0.0013(9) 0.0031(8) -0.0004(9)
N5 0.0195(12) 0.0118(12) 0.0140(11) -0.0020(9) 0.0029(9) -0.0036(9)
N6 0.0146(11) 0.0131(12) 0.0105(10) -0.0009(9) 0.0030(8) -0.0005(9)
O1 0.0389(12) 0.0141(11) 0.0180(10) -0.0045(9) 0.0094(9) -0.0052(9)
Zn1 0.01797(17) 0.01534(18) 0.01467(16) -0.00185(13) 0.00354(12) 0.00031(13)
Zn2 0.01779(16) 0.01110(16) 0.01051(15) -0.00120(12) 0.00380(11) -0.00188(12)
C22 0.062(7) 0.037(5) 0.054(5) -0.001(5) 0.009(5) -0.001(5)
C23 0.042(5) 0.034(4) 0.026(4) 0.013(4) -0.002(3) -0.001(4)
C24 0.054(8) 0.027(5) 0.029(5) -0.001(4) 0.000(5) -0.012(5)
C25 0.055(6) 0.028(5) 0.049(5) 0.011(4) -0.015(4) -0.018(4)
C26 0.054(8) 0.041(6) 0.035(6) 0.014(4) -0.007(5) -0.012(6)
C27 0.046(5) 0.041(5) 0.036(5) 0.010(4) -0.001(4) 0.002(4)
C28 0.035(6) 0.016(4) 0.034(4) 0.004(3) -0.001(4) 0.000(4)

loop_
_atom_type_symbol
_atom_type_description
_atom_type_scat_dispersion_real
_atom_type_scat_dispersion_imag
_atom_type_scat_source
C C 0.0033 0.0016 'International Tables Vol C Tables 4.2.6.8 and 6.1.1.4'
H H 0.0000 0.0000 'International Tables Vol C Tables 4.2.6.8 and 6.1.1.4'
N N 0.0061 0.0033 'International Tables Vol C Tables 4.2.6.8 and 6.1.1.4'
O O 0.0106 0.0060 'International Tables Vol C Tables 4.2.6.8 and 6.1.1.4'
Zn Zn 0.2839 1.4301 'International Tables Vol C Tables 4.2.6.8 and 6.1.1.4'

loop_
_geom_angle_atom_site_label_1
_geom_angle_atom_site_label_2
_geom_angle_atom_site_label_3
_geom_angle
_geom_angle_site_symmetry_1
_geom_angle_site_symmetry_3
_geom_angle_publ_flag
C2 C1 Zn1 117.2(2) . . ?
O1 C3 C4 105.3(2) . . ?
C3 C4 C5 102.1(3) . . ?
C6 C5 C4 103.5(2) . . ?
O1 C6 C5 105.5(2) . . ?
N1 C7 C8 109.7(2) . . ?
N1 C7 C10 121.0(3) . . ?
C8 C7 C10 129.3(3) . . ?
C7 C8 C9 105.6(3) . . ?
N2 C9 C8 109.1(2) . . ?
N2 C9 C11 122.7(2) . . ?
C8 C9 C11 128.2(3) . . ?
N3 C12 C13 109.1(2) . . ?
N3 C12 C15 122.0(2) . . ?
C13 C12 C15 128.9(3) . . ?
C12 C13 C14 106.1(2) . . ?
N4 C14 C13 109.0(2) . . ?
N4 C14 C16 122.5(2) . . ?
C13 C14 C16 128.5(2) . . ?
N5 C17 C18 108.9(2) . . ?
N5 C17 C20 121.6(2) . . ?
C18 C17 C20 129.5(2) . . ?
C17 C18 C19 105.7(2) . . ?
N6 C19 C18 109.3(2) . . ?
N6 C19 C21 121.4(2) . . ?
C18 C19 C21 129.2(2) . . ?
C7 N1 N2 107.7(2) . . ?
C7 N1 Zn1 126.00(18) . . ?
N2 N1 Zn1 126.23(17) . . ?
C9 N2 N1 108.0(2) . . ?
C9 N2 Zn2 128.69(18) . . ?
N1 N2 Zn2 123.36(17) . . ?
C12 N3 N4 108.17(19) . . ?
C12 N3 Zn1 123.83(18) . . ?
N4 N3 Zn1 127.22(16) . . ?
C14 N4 N3 107.7(2) . . ?
C14 N4 Zn2 130.04(18) . . ?
N3 N4 Zn2 122.08(15) . . ?
C17 N5 N6 108.1(2) . . ?
C17 N5 Zn2 126.06(18) . . ?
N6 N5 Zn2 125.79(16) . . ?
C19 N6 N5 107.9(2) . . ?
C19 N6 Zn2 126.21(18) . 3 ?
N5 N6 Zn2 125.93(15) . 3 ?
C3 O1 C6 109.6(2) . . ?
C3 O1 Zn1 131.58(16) . . ?
C6 O1 Zn1 118.61(16) . . ?
C1 Zn1 N1 124.46(10) . . ?
C1 Zn1 N3 124.85(11) . . ?
N1 Zn1 N3 104.78(9) . . ?
C1 Zn1 O1 107.90(10) . . ?
N1 Zn1 O1 92.20(8) . . ?
N3 Zn1 O1 91.95(8) . . ?
N5 Zn2 N6 108.28(8) . 3 ?
N5 Zn2 N2 107.32(9) . . ?
N6 Zn2 N2 110.58(9) 3 . ?
N5 Zn2 N4 110.74(8) . . ?
N6 Zn2 N4 113.00(9) 3 . ?
N2 Zn2 N4 106.79(9) . . ?
C24 C23 C28 120.0 . . ?
C24 C23 C22 120.2(7) . . ?
C28 C23 C22 119.8(7) . . ?
C23 C24 C25 120.0 . . ?
C24 C25 C26 120.0 . . ?
C27 C26 C25 120.0 . . ?
C26 C27 C28 120.0 . . ?
C27 C28 C23 120.0 . . ?

loop_
_geom_bond_atom_site_label_1
_geom_bond_atom_site_label_2
_geom_bond_distance
_geom_bond_site_symmetry_2
_geom_bond_publ_flag
C1 C2 1.528(4) . ?
C1 Zn1 1.990(3) . ?
C3 O1 1.446(3) . ?
C3 C4 1.502(4) . ?
C4 C5 1.509(4) . ?
C5 C6 1.508(4) . ?
C6 O1 1.448(3) . ?
C7 N1 1.348(3) . ?
C7 C8 1.385(4) . ?
C7 C10 1.500(4) . ?
C8 C9 1.388(4) . ?
C9 N2 1.355(3) . ?
C9 C11 1.486(4) . ?
C12 N3 1.343(3) . ?
C12 C13 1.384(4) . ?
C12 C15 1.498(4) . ?
C13 C14 1.384(4) . ?
C14 N4 1.352(3) . ?
C14 C16 1.498(4) . ?
C17 N5 1.350(3) . ?
C17 C18 1.384(4) . ?
C17 C20 1.493(4) . ?
C18 C19 1.387(4) . ?
C19 N6 1.343(3) . ?
C19 C21 1.500(4) . ?
N1 N2 1.382(3) . ?
N1 Zn1 2.006(2) . ?
N2 Zn2 2.003(2) . ?
N3 N4 1.382(3) . ?
N3 Zn1 2.014(2) . ?
N4 Zn2 2.008(2) . ?
N5 N6 1.378(3) . ?
N5 Zn2 1.995(2) . ?
N6 Zn2 2.002(2) 3 ?
O1 Zn1 2.2131(19) . ?
C22 C23 1.536(9) . ?
C23 C24 1.3900 . ?
C23 C28 1.3900 . ?
C24 C25 1.3900 . ?
C25 C26 1.3900 . ?
C26 C27 1.3900 . ?
C27 C28 1.3900 . ?
